data_4073052
loop_
_publ_author_name
'Liu, Xinli'
'Shang, Xiaomin'
'Tang, Tao'
'Hu, Ninghai'
'Pei, Fengkui'
'Cui, Dongmei'
'Chen, Xuesi'
'Jing, Xiabin'

_publ_section_title
;
 Achiral Lanthanide Alkyl Complexes Bearing N,O Multidentate Ligands.
 Synthesis and Catalysis of Highly Heteroselective Ring-Opening
 Polymerization ofrac-Lactide
;
_journal_issue 10
_journal_name_full Organometallics
_journal_page_first 2747
_journal_paper_doi 10.1021/om0700359
_journal_volume 26
_journal_year 2007
_chemical_formula_sum 'C47 H84 Lu N2 O3 Si'
_chemical_formula_weight 928.22
_chemical_name_systematic
; 
 ? 
;
_space_group_IT_number 2
_symmetry_cell_setting triclinic
_symmetry_space_group_name_Hall '-P 1'
_symmetry_space_group_name_H-M 'P -1'
_atom_sites_solution_hydrogens geom
_atom_sites_solution_primary direct
_atom_sites_solution_secondary difmap
_audit_creation_method SHELXL-97
_cell_angle_alpha 79.7110(10)
_cell_angle_beta 79.3670(10)
_cell_angle_gamma 74.0230(10)
_cell_formula_units_Z 2
_cell_length_a 11.5036(7)
_cell_length_b 12.0931(7)
_cell_length_c 19.0909(12)
_cell_measurement_reflns_used none
_cell_measurement_temperature 293(2)
_cell_volume 2486.3(3)
_computing_structure_refinement 'SHELXL-97 (Sheldrick, 1997)'
_computing_structure_solution 'SHELXS-97 (Sheldrick, 1990)'
_diffrn_ambient_temperature 293(2)
_diffrn_measured_fraction_theta_full 0.976
_diffrn_measured_fraction_theta_max 0.976
_diffrn_measurement_device_type 'CCD area detector'
_diffrn_measurement_method 'phi and omega scans'
_diffrn_radiation_monochromator graphite
_diffrn_radiation_source 'fine-focus sealed tube'
_diffrn_radiation_type MoK\a
_diffrn_radiation_wavelength 0.71073
_diffrn_reflns_av_R_equivalents 0.0203
_diffrn_reflns_av_sigmaI/netI 0.0423
_diffrn_reflns_limit_h_max 14
_diffrn_reflns_limit_h_min -10
_diffrn_reflns_limit_k_max 14
_diffrn_reflns_limit_k_min -13
_diffrn_reflns_limit_l_max 23
_diffrn_reflns_limit_l_min -18
_diffrn_reflns_number 14459
_diffrn_reflns_theta_full 26.04
_diffrn_reflns_theta_max 26.04
_diffrn_reflns_theta_min 1.77
_exptl_absorpt_coefficient_mu 2.046
_exptl_absorpt_correction_type none
_exptl_crystal_density_diffrn 1.240
_exptl_crystal_density_method 'not measured'
_exptl_crystal_F_000 978
_exptl_crystal_size_max 0.301
_exptl_crystal_size_mid 0.176
_exptl_crystal_size_min 0.128
_refine_diff_density_max 1.143
_refine_diff_density_min -0.507
_refine_diff_density_rms 0.092
_refine_ls_extinction_method none
_refine_ls_goodness_of_fit_ref 1.032
_refine_ls_hydrogen_treatment constr
_refine_ls_matrix_type full
_refine_ls_number_parameters 505
_refine_ls_number_reflns 9575
_refine_ls_number_restraints 0
_refine_ls_restrained_S_all 1.032
_refine_ls_R_factor_all 0.0389
_refine_ls_R_factor_gt 0.0328
_refine_ls_shift/su_max 0.053
_refine_ls_shift/su_mean 0.003
_refine_ls_structure_factor_coef Fsqd
_refine_ls_weighting_details 'calc w=1/[\s^2^(Fo^2^)+(0.0466P)^2^+0.0000P] where P=(Fo^2^+2Fc^2^)/3'
_refine_ls_weighting_scheme calc
_refine_ls_wR_factor_gt 0.0772
_refine_ls_wR_factor_ref 0.0801
_reflns_number_gt 8500
_reflns_number_total 9575
_reflns_threshold_expression >2sigma(I)
_cod_data_source_file om0700359si20070311_045755.cif
_cod_data_source_block q177
_cod_depositor_comments
;
The following automatic conversions were performed:

'_symmetry_cell_setting' tag value 'Triclinc' was replaced with
'triclinic' value as specified in the replacement file
'/home/robertas/cod-tools/perl-scripts/inputs/replacement_values.lst'.

Automatic conversion script
Id: cif_fix_values 3143 2015-03-26 13:38:13Z robertas 

2021-10-24
Z value and formula fixed to values more according to usual
chemical conventions.                 miguel
;
_cod_original_formula_sum 'C94 H168 Lu2 N4 O6 Si2'
_cod_original_formula_weight 1856.44
_cod_original_formula_units_Z 1
_cod_original_sg_symbol_H-M p-1
_cod_database_code 4073052

loop_
_symmetry_equiv_pos_as_xyz
'x, y, z'
'-x, -y, -z'

loop_
_atom_site_label
_atom_site_type_symbol
_atom_site_fract_x
_atom_site_fract_y
_atom_site_fract_z
_atom_site_U_iso_or_equiv
_atom_site_adp_type
_atom_site_occupancy
_atom_site_symmetry_multiplicity
_atom_site_calc_flag
_atom_site_refinement_flags
Lu Lu 0.514516(5) 0.537227(4) 0.240322(3) 0.02415(1) Uani 1 1 d .
Si Si 0.19940(3) 0.58087(4) 0.19579(2) 0.03542(12) Uani 1 1 d .
N1 N 0.72937(9) 0.50354(9) 0.26518(6) 0.0236(3) Uani 1 1 d .
N2 N 0.63976(10) 0.63961(9) 0.13501(6) 0.0290(3) Uani 1 1 d .
O1 O 0.48143(8) 0.66585(7) 0.30944(5) 0.0307(3) Uani 1 1 d .
O2 O 0.58856(8) 0.36409(8) 0.21733(5) 0.0293(3) Uani 1 1 d .
O3 O 0.43229(9) 0.43822(8) 0.34779(5) 0.0357(3) Uani 1 1 d .
C1 C 0.72021(12) 0.55248(11) 0.33345(7) 0.0286(4) Uani 1 1 d .
H1A H 0.8013 0.5317 0.3473 0.034 Uiso 1 1 calc R
H1B H 0.6696 0.5140 0.3707 0.034 Uiso 1 1 calc R
C2 C 0.78244(12) 0.37468(11) 0.28187(7) 0.0285(4) Uani 1 1 d .
H2A H 0.8606 0.3622 0.2982 0.034 Uiso 1 1 calc R
H2B H 0.7288 0.3438 0.3213 0.034 Uiso 1 1 calc R
C3 C 0.35297(12) 0.60557(12) 0.17087(8) 0.0331(4) Uani 1 1 d .
H3A H 0.3410 0.6892 0.1611 0.040 Uiso 1 1 calc R
H3B H 0.3847 0.5768 0.1250 0.040 Uiso 1 1 calc R
C4 C 0.81141(11) 0.55510(12) 0.20692(7) 0.0287(4) Uani 1 1 d .
H4A H 0.8538 0.4982 0.1749 0.034 Uiso 1 1 calc R
H4B H 0.8722 0.5756 0.2277 0.034 Uiso 1 1 calc R
C5 C 0.74027(12) 0.66245(12) 0.16431(7) 0.0299(4) Uani 1 1 d .
H5A H 0.7065 0.7226 0.1952 0.036 Uiso 1 1 calc R
H5B H 0.7956 0.6909 0.1249 0.036 Uiso 1 1 calc R
C6 C 0.57437(14) 0.74946(13) 0.09522(9) 0.0439(5) Uani 1 1 d .
H6A H 0.6321 0.7756 0.0564 0.053 Uiso 1 1 calc R
H6B H 0.5121 0.7329 0.0736 0.053 Uiso 1 1 calc R
C7 C 0.68568(14) 0.55083(12) 0.08422(8) 0.0369(4) Uani 1 1 d .
H7A H 0.6167 0.5454 0.0637 0.044 Uiso 1 1 calc R
H7B H 0.7156 0.4762 0.1121 0.044 Uiso 1 1 calc R
C8 C 0.51589(18) 0.84501(15) 0.13775(11) 0.0620(7) Uani 1 1 d .
H8A H 0.4692 0.8169 0.1810 0.093 Uiso 1 1 calc R
H8B H 0.4627 0.9055 0.1101 0.093 Uiso 1 1 calc R
H8C H 0.5774 0.8751 0.1499 0.093 Uiso 1 1 calc R
C9 C 0.78567(16) 0.57022(16) 0.02272(9) 0.0555(6) Uani 1 1 d .
H9A H 0.7606 0.6462 -0.0035 0.083 Uiso 1 1 calc R
H9B H 0.8004 0.5128 -0.0089 0.083 Uiso 1 1 calc R
H9C H 0.8593 0.5639 0.0417 0.083 Uiso 1 1 calc R
C10 C 0.66989(12) 0.68188(11) 0.33313(7) 0.0261(4) Uani 1 1 d .
C11 C 0.74293(12) 0.74897(11) 0.34450(7) 0.0289(4) Uani 1 1 d .
H11 H 0.8254 0.7151 0.3467 0.035 Uiso 1 1 calc R
C12 C 0.69628(12) 0.86579(11) 0.35266(7) 0.0298(4) Uani 1 1 d .
C13 C 0.57059(12) 0.90966(11) 0.35366(8) 0.0313(4) Uani 1 1 d .
H13 H 0.5367 0.9863 0.3618 0.038 Uiso 1 1 calc R
C14 C 0.49213(12) 0.84572(11) 0.34321(8) 0.0304(4) Uani 1 1 d .
C15 C 0.54399(12) 0.73119(11) 0.32791(7) 0.0270(4) Uani 1 1 d .
C16 C 0.78114(13) 0.94053(12) 0.36000(9) 0.0370(4) Uani 1 1 d .
C17 C 0.86577(19) 0.95164(19) 0.28727(13) 0.0807(8) Uani 1 1 d .
H17A H 0.9211 0.9967 0.2903 0.121 Uiso 1 1 calc R
H17B H 0.8172 0.9893 0.2498 0.121 Uiso 1 1 calc R
H17C H 0.9115 0.8757 0.2766 0.121 Uiso 1 1 calc R
C18 C 0.86045(18) 0.88346(17) 0.41680(12) 0.0798(7) Uani 1 1 d .
H18A H 0.9179 0.9279 0.4168 0.120 Uiso 1 1 calc R
H18B H 0.9037 0.8065 0.4071 0.120 Uiso 1 1 calc R
H18C H 0.8106 0.8794 0.4630 0.120 Uiso 1 1 calc R
C19 C 0.71403(18) 1.06210(15) 0.37204(15) 0.0854(8) Uani 1 1 d .
H19A H 0.6554 1.0604 0.4149 0.128 Uiso 1 1 calc R
H19B H 0.6726 1.0999 0.3316 0.128 Uiso 1 1 calc R
H19C H 0.7711 1.1039 0.3774 0.128 Uiso 1 1 calc R
C20 C 0.35233(14) 0.89778(13) 0.35373(10) 0.0423(5) Uani 1 1 d .
C21 C 0.31786(16) 1.02208(14) 0.37258(13) 0.0683(7) Uani 1 1 d .
H21A H 0.3549 1.0707 0.3347 0.102 Uiso 1 1 calc R
H21B H 0.3464 1.0218 0.4168 0.102 Uiso 1 1 calc R
H21C H 0.2307 1.0514 0.3780 0.102 Uiso 1 1 calc R
C22 C 0.29386(16) 0.82237(16) 0.41633(11) 0.0569(6) Uani 1 1 d .
H22A H 0.2071 0.8544 0.4240 0.085 Uiso 1 1 calc R
H22B H 0.3271 0.8208 0.4592 0.085 Uiso 1 1 calc R
H22C H 0.3109 0.7448 0.4049 0.085 Uiso 1 1 calc R
C23 C 0.29521(16) 0.90327(17) 0.28678(11) 0.0618(6) Uani 1 1 d .
H23A H 0.3083 0.8262 0.2755 0.093 Uiso 1 1 calc R
H23B H 0.3323 0.9489 0.2471 0.093 Uiso 1 1 calc R
H23C H 0.2091 0.9381 0.2956 0.093 Uiso 1 1 calc R
C24 C 0.80070(12) 0.30738(11) 0.22026(7) 0.0267(4) Uani 1 1 d .
C25 C 0.91840(12) 0.24889(11) 0.19244(7) 0.0273(4) Uani 1 1 d .
H25 H 0.9851 0.2557 0.2109 0.033 Uiso 1 1 calc R
C26 C 0.93771(12) 0.18108(11) 0.13804(7) 0.0269(4) Uani 1 1 d .
C27 C 0.83486(12) 0.16947(11) 0.11449(8) 0.0310(4) Uani 1 1 d .
H27 H 0.8467 0.1217 0.0793 0.037 Uiso 1 1 calc R
C28 C 0.71424(12) 0.22510(11) 0.14037(7) 0.0280(4) Uani 1 1 d .
C29 C 0.69807(12) 0.29875(11) 0.19307(7) 0.0265(4) Uani 1 1 d .
C30 C 1.06636(13) 0.11722(12) 0.10449(8) 0.0333(4) Uani 1 1 d .
C31 C 1.08317(15) -0.01416(13) 0.12279(10) 0.0494(6) Uani 1 1 d .
H31A H 1.1633 -0.0532 0.1020 0.074 Uiso 1 1 calc R
H31B H 1.0228 -0.0367 0.1037 0.074 Uiso 1 1 calc R
H31C H 1.0740 -0.0350 0.1741 0.074 Uiso 1 1 calc R
C32 C 1.07931(15) 0.14986(16) 0.02254(9) 0.0493(5) Uani 1 1 d .
H32A H 1.1607 0.1144 0.0016 0.074 Uiso 1 1 calc R
H32B H 1.0638 0.2327 0.0108 0.074 Uiso 1 1 calc R
H32C H 1.0216 0.1229 0.0039 0.074 Uiso 1 1 calc R
C33 C 1.16740(13) 0.14965(14) 0.13187(9) 0.0460(5) Uani 1 1 d .
H33A H 1.1620 0.1275 0.1830 0.069 Uiso 1 1 calc R
H33B H 1.1583 0.2320 0.1208 0.069 Uiso 1 1 calc R
H33C H 1.2455 0.1099 0.1090 0.069 Uiso 1 1 calc R
C34 C 0.60490(12) 0.20612(12) 0.11266(8) 0.0328(4) Uani 1 1 d .
C35 C 0.53122(14) 0.32100(13) 0.07548(9) 0.0429(5) Uani 1 1 d .
H35A H 0.5818 0.3493 0.0341 0.064 Uiso 1 1 calc R
H35B H 0.5047 0.3773 0.1085 0.064 Uiso 1 1 calc R
H35C H 0.4613 0.3080 0.0607 0.064 Uiso 1 1 calc R
C36 C 0.52231(13) 0.15683(13) 0.17640(9) 0.0439(5) Uani 1 1 d .
H36A H 0.4564 0.1404 0.1591 0.066 Uiso 1 1 calc R
H36B H 0.4898 0.2127 0.2095 0.066 Uiso 1 1 calc R
H36C H 0.5692 0.0866 0.2004 0.066 Uiso 1 1 calc R
C37 C 0.64368(15) 0.11862(14) 0.05858(9) 0.0488(5) Uani 1 1 d .
H37A H 0.6925 0.0469 0.0798 0.073 Uiso 1 1 calc R
H37B H 0.6905 0.1491 0.0162 0.073 Uiso 1 1 calc R
H37C H 0.5723 0.1050 0.0459 0.073 Uiso 1 1 calc R
C38 C 0.42183(19) 0.31945(14) 0.35868(10) 0.0617(6) Uani 1 1 d .
H38A H 0.4925 0.2709 0.3329 0.074 Uiso 1 1 calc R
H38B H 0.3491 0.3157 0.3413 0.074 Uiso 1 1 calc R
C39 C 0.4144(2) 0.27996(17) 0.43604(11) 0.0813(9) Uani 1 1 d .
H39A H 0.4800 0.2116 0.4457 0.098 Uiso 1 1 calc R
H39B H 0.3371 0.2605 0.4545 0.098 Uiso 1 1 calc R
C40 C 0.4249(2) 0.37531(18) 0.47024(10) 0.0810(8) Uani 1 1 d .
H40A H 0.5075 0.3627 0.4804 0.097 Uiso 1 1 calc R
H40B H 0.3689 0.3825 0.5148 0.097 Uiso 1 1 calc R
C41 C 0.39321(17) 0.47998(14) 0.41733(9) 0.0527(6) Uani 1 1 d .
H41A H 0.3060 0.5150 0.4242 0.063 Uiso 1 1 calc R
H41B H 0.4359 0.5369 0.4216 0.063 Uiso 1 1 calc R
C42 C 0.12948(17) 0.6293(2) 0.28450(11) 0.0697(7) Uani 1 1 d .
H42A H 0.1774 0.5841 0.3207 0.105 Uiso 1 1 calc R
H42B H 0.0480 0.6190 0.2962 0.105 Uiso 1 1 calc R
H42C H 0.1269 0.7098 0.2825 0.105 Uiso 1 1 calc R
C43 C 0.09408(14) 0.66186(16) 0.12927(10) 0.0567(6) Uani 1 1 d .
H43A H 0.0674 0.7423 0.1360 0.085 Uiso 1 1 calc R
H43B H 0.0245 0.6298 0.1364 0.085 Uiso 1 1 calc R
H43C H 0.1364 0.6550 0.0813 0.085 Uiso 1 1 calc R
C44 C 0.20331(16) 0.42371(15) 0.20146(13) 0.0671(7) Uani 1 1 d .
H44A H 0.2561 0.3926 0.1607 0.101 Uiso 1 1 calc R
H44B H 0.1223 0.4160 0.2018 0.101 Uiso 1 1 calc R
H44C H 0.2335 0.3820 0.2449 0.101 Uiso 1 1 calc R
C53 C -0.0315(3) 0.5421(4) 0.5188(2) 0.254(2) Uani 1 1 d .
H53A H -0.0607 0.5090 0.5668 0.305 Uiso 1 1 calc R
H53B H -0.1019 0.5865 0.4961 0.305 Uiso 1 1 calc R
C54 C 0.0523(3) 0.6266(4) 0.52420(19) 0.200(2) Uani 1 1 d .
H54A H 0.1274 0.5783 0.5405 0.240 Uiso 1 1 calc R
H54B H 0.0742 0.6633 0.4759 0.240 Uiso 1 1 calc R
C55 C 0.0017(4) 0.7221(6) 0.5721(2) 0.337(4) Uani 1 1 d .
H55A H -0.0814 0.7597 0.5653 0.506 Uiso 1 1 calc R
H55B H 0.0499 0.7780 0.5596 0.506 Uiso 1 1 calc R
H55C H 0.0045 0.6889 0.6215 0.506 Uiso 1 1 calc R

loop_
_atom_site_aniso_label
_atom_site_aniso_U_11
_atom_site_aniso_U_22
_atom_site_aniso_U_33
_atom_site_aniso_U_23
_atom_site_aniso_U_13
_atom_site_aniso_U_12
Lu 0.02196(2) 0.02664(2) 0.02484(3) -0.00569(2) -0.00402(2) -0.00591(2)
Si 0.02580(17) 0.03802(19) 0.0439(2) -0.00270(18) -0.01031(16) -0.00879(15)
N1 0.0264(5) 0.0229(5) 0.0218(5) -0.0066(4) -0.0048(4) -0.0033(4)
N2 0.0303(5) 0.0306(5) 0.0285(6) -0.0014(5) -0.0088(4) -0.0104(4)
O1 0.0294(4) 0.0273(4) 0.0380(5) -0.0104(4) -0.0069(4) -0.0064(3)
O2 0.0233(4) 0.0326(4) 0.0324(5) -0.0128(4) -0.0018(4) -0.0038(4)
O3 0.0482(5) 0.0310(4) 0.0264(5) -0.0057(4) 0.0017(4) -0.0106(4)
C1 0.0323(6) 0.0286(6) 0.0267(6) -0.0085(5) -0.0097(5) -0.0037(5)
C2 0.0304(6) 0.0241(6) 0.0305(7) -0.0055(5) -0.0110(5) -0.0004(5)
C3 0.0274(6) 0.0341(7) 0.0379(8) -0.0038(6) -0.0077(6) -0.0065(5)
C4 0.0234(6) 0.0346(6) 0.0296(7) -0.0079(5) -0.0039(5) -0.0077(5)
C5 0.0319(6) 0.0348(6) 0.0269(7) -0.0014(5) -0.0063(5) -0.0150(5)
C6 0.0462(7) 0.0461(8) 0.0439(9) 0.0059(7) -0.0195(7) -0.0177(6)
C7 0.0487(7) 0.0389(7) 0.0283(7) -0.0048(6) -0.0065(6) -0.0188(6)
C8 0.0705(11) 0.0420(9) 0.0730(13) 0.0040(9) -0.0256(10) -0.0105(8)
C9 0.0692(10) 0.0629(9) 0.0382(9) -0.0178(7) 0.0054(8) -0.0246(8)
C10 0.0298(6) 0.0267(6) 0.0223(6) -0.0055(5) -0.0057(5) -0.0049(5)
C11 0.0308(6) 0.0314(6) 0.0253(7) -0.0047(5) -0.0065(5) -0.0068(5)
C12 0.0350(6) 0.0283(6) 0.0281(7) -0.0052(5) -0.0079(5) -0.0080(5)
C13 0.0376(7) 0.0248(6) 0.0324(7) -0.0071(5) -0.0067(6) -0.0061(5)
C14 0.0310(6) 0.0267(6) 0.0327(7) -0.0046(6) -0.0089(6) -0.0029(5)
C15 0.0320(6) 0.0288(6) 0.0206(6) -0.0055(5) -0.0035(5) -0.0069(5)
C16 0.0415(7) 0.0270(6) 0.0451(8) -0.0053(6) -0.0101(6) -0.0102(5)
C17 0.0853(12) 0.0870(12) 0.0813(16) -0.0046(11) -0.0004(12) -0.0523(9)
C18 0.1008(11) 0.0595(10) 0.1023(14) 0.0074(10) -0.0639(9) -0.0374(8)
C19 0.0710(11) 0.0447(9) 0.155(2) -0.0204(11) -0.0365(12) -0.0210(8)
C20 0.0340(7) 0.0302(7) 0.0606(10) -0.0132(7) -0.0091(7) 0.0012(6)
C21 0.0383(9) 0.0451(9) 0.1230(16) -0.0350(10) -0.0115(10) 0.0023(7)
C22 0.0390(9) 0.0584(10) 0.0651(12) -0.0158(9) 0.0058(8) -0.0025(8)
C23 0.0420(9) 0.0587(11) 0.0800(12) -0.0133(10) -0.0241(9) 0.0081(8)
C24 0.0317(6) 0.0230(6) 0.0255(6) -0.0042(5) -0.0066(5) -0.0049(5)
C25 0.0274(6) 0.0255(6) 0.0287(7) -0.0037(5) -0.0072(5) -0.0039(5)
C26 0.0290(6) 0.0209(6) 0.0272(7) -0.0018(5) -0.0035(5) -0.0018(5)
C27 0.0371(7) 0.0276(6) 0.0286(7) -0.0101(5) -0.0034(6) -0.0057(5)
C28 0.0287(6) 0.0271(6) 0.0283(7) -0.0052(5) -0.0052(5) -0.0055(5)
C29 0.0279(6) 0.0242(6) 0.0273(7) -0.0021(5) -0.0064(5) -0.0059(5)
C30 0.0304(7) 0.0349(7) 0.0345(7) -0.0104(6) -0.0035(6) -0.0052(5)
C31 0.0392(8) 0.0329(7) 0.0697(11) -0.0160(8) -0.0022(8) 0.0036(7)
C32 0.0407(8) 0.0661(10) 0.0387(9) -0.0155(8) 0.0025(7) -0.0095(7)
C33 0.0275(7) 0.0498(8) 0.0590(10) -0.0195(7) -0.0062(7) 0.0012(7)
C34 0.0304(6) 0.0348(6) 0.0374(7) -0.0139(6) -0.0103(6) -0.0059(5)
C35 0.0432(8) 0.0478(8) 0.0421(8) -0.0141(7) -0.0157(6) -0.0071(6)
C36 0.0381(7) 0.0486(7) 0.0526(9) -0.0158(7) -0.0037(7) -0.0197(6)
C37 0.0427(8) 0.0567(8) 0.0555(9) -0.0297(7) -0.0104(7) -0.0104(7)
C38 0.1045(13) 0.0369(7) 0.0471(11) 0.0023(8) -0.0010(10) -0.0346(8)
C39 0.1401(19) 0.0441(10) 0.0467(12) 0.0002(9) 0.0007(13) -0.0145(12)
C40 0.1412(18) 0.0744(12) 0.0314(10) 0.0039(9) -0.0169(11) -0.0379(12)
C41 0.0714(11) 0.0495(8) 0.0338(8) -0.0156(7) 0.0136(8) -0.0168(8)
C42 0.0447(10) 0.1035(15) 0.0560(12) -0.0184(11) 0.0041(9) -0.0131(10)
C43 0.0363(7) 0.0639(10) 0.0726(12) 0.0112(9) -0.0272(7) -0.0171(7)
C44 0.0575(9) 0.0476(9) 0.1032(16) 0.0030(10) -0.0253(10) -0.0238(7)
C53 0.073(2) 0.338(5) 0.193(3) 0.175(3) 0.037(2) 0.040(3)
C54 0.101(2) 0.284(4) 0.117(2) 0.116(2) -0.0149(19) 0.021(3)
C55 0.170(3) 0.576(9) 0.071(2) 0.033(4) -0.022(2) 0.179(4)

loop_
_atom_type_symbol
_atom_type_description
_atom_type_scat_dispersion_real
_atom_type_scat_dispersion_imag
_atom_type_scat_source
C C 0.0033 0.0016 'International Tables Vol C Tables 4.2.6.8 and 6.1.1.4'
H H 0.0000 0.0000 'International Tables Vol C Tables 4.2.6.8 and 6.1.1.4'
Lu Lu -0.4720 5.8584 'International Tables Vol C Tables 4.2.6.8 and 6.1.1.4'
N N 0.0061 0.0033 'International Tables Vol C Tables 4.2.6.8 and 6.1.1.4'
O O 0.0106 0.0060 'International Tables Vol C Tables 4.2.6.8 and 6.1.1.4'
Si Si 0.0817 0.0704 'International Tables Vol C Tables 4.2.6.8 and 6.1.1.4'

loop_
_geom_angle_atom_site_label_1
_geom_angle_atom_site_label_2
_geom_angle_atom_site_label_3
_geom_angle
_geom_angle_site_symmetry_1
O2 Lu O1 151.03(4) .
O2 Lu C3 102.60(5) .
O1 Lu C3 103.50(4) .
O2 Lu O3 80.92(3) .
O1 Lu O3 80.39(4) .
C3 Lu O3 105.00(4) .
O2 Lu N1 79.64(4) .
O1 Lu N1 81.86(3) .
C3 Lu N1 155.41(4) .
O3 Lu N1 99.55(3) .
O2 Lu N2 98.39(3) .
O1 Lu N2 95.88(4) .
C3 Lu N2 85.74(4) .
O3 Lu N2 169.17(4) .
N1 Lu N2 69.77(3) .
C3 Si C42 110.08(9) .
C3 Si C44 111.54(7) .
C42 Si C44 108.49(10) .
C3 Si C43 112.68(7) .
C42 Si C43 107.42(8) .
C44 Si C43 106.43(10) .
C4 N1 C1 110.17(11) .
C4 N1 C2 110.24(9) .
C1 N1 C2 105.78(10) .
C4 N1 Lu 115.04(8) .
C1 N1 Lu 106.53(7) .
C2 N1 Lu 108.63(8) .
C5 N2 C6 108.72(12) .
C5 N2 C7 112.16(10) .
C6 N2 C7 108.21(11) .
C5 N2 Lu 107.19(8) .
C6 N2 Lu 117.81(8) .
C7 N2 Lu 102.74(8) .
C15 O1 Lu 137.25(8) .
C29 O2 Lu 137.00(9) .
C38 O3 C41 106.63(12) .
C38 O3 Lu 126.24(9) .
C41 O3 Lu 126.91(9) .
N1 C1 C10 117.99(11) .
N1 C1 H1A 107.8 .
C10 C1 H1A 107.8 .
N1 C1 H1B 107.8 .
C10 C1 H1B 107.8 .
H1A C1 H1B 107.1 .
C24 C2 N1 115.02(11) .
C24 C2 H2A 108.5 .
N1 C2 H2A 108.5 .
C24 C2 H2B 108.5 .
N1 C2 H2B 108.5 .
H2A C2 H2B 107.5 .
Si C3 Lu 126.36(7) .
Si C3 H3A 105.7 .
Lu C3 H3A 105.7 .
Si C3 H3B 105.7 .
Lu C3 H3B 105.7 .
H3A C3 H3B 106.2 .
N1 C4 C5 111.25(10) .
N1 C4 H4A 109.4 .
C5 C4 H4A 109.4 .
N1 C4 H4B 109.4 .
C5 C4 H4B 109.4 .
H4A C4 H4B 108.0 .
N2 C5 C4 112.51(12) .
N2 C5 H5A 109.1 .
C4 C5 H5A 109.1 .
N2 C5 H5B 109.1 .
C4 C5 H5B 109.1 .
H5A C5 H5B 107.8 .
C8 C6 N2 116.03(14) .
C8 C6 H6A 108.3 .
N2 C6 H6A 108.3 .
C8 C6 H6B 108.3 .
N2 C6 H6B 108.3 .
H6A C6 H6B 107.4 .
N2 C7 C9 117.57(14) .
N2 C7 H7A 107.9 .
C9 C7 H7A 107.9 .
N2 C7 H7B 107.9 .
C9 C7 H7B 107.9 .
H7A C7 H7B 107.2 .
C6 C8 H8A 109.5 .
C6 C8 H8B 109.5 .
H8A C8 H8B 109.5 .
C6 C8 H8C 109.5 .
H8A C8 H8C 109.5 .
H8B C8 H8C 109.5 .
C7 C9 H9A 109.5 .
C7 C9 H9B 109.5 .
H9A C9 H9B 109.5 .
C7 C9 H9C 109.5 .
H9A C9 H9C 109.5 .
H9B C9 H9C 109.5 .
C11 C10 C15 120.72(12) .
C11 C10 C1 120.13(12) .
C15 C10 C1 118.88(13) .
C10 C11 C12 121.81(12) .
C10 C11 H11 119.1 .
C12 C11 H11 119.1 .
C11 C12 C13 116.43(14) .
C11 C12 C16 120.74(12) .
C13 C12 C16 122.84(12) .
C12 C13 C14 124.16(12) .
C12 C13 H13 117.9 .
C14 C13 H13 117.9 .
C13 C14 C15 117.96(12) .
C13 C14 C20 120.13(12) .
C15 C14 C20 121.77(14) .
O1 C15 C14 123.71(12) .
O1 C15 C10 117.96(11) .
C14 C15 C10 118.33(14) .
C18 C16 C19 111.30(17) .
C18 C16 C12 111.32(13) .
C19 C16 C12 113.14(13) .
C18 C16 C17 107.67(14) .
C19 C16 C17 105.71(15) .
C12 C16 C17 107.31(15) .
C16 C17 H17A 109.5 .
C16 C17 H17B 109.5 .
H17A C17 H17B 109.5 .
C16 C17 H17C 109.5 .
H17A C17 H17C 109.5 .
H17B C17 H17C 109.5 .
C16 C18 H18A 109.5 .
C16 C18 H18B 109.5 .
H18A C18 H18B 109.5 .
C16 C18 H18C 109.5 .
H18A C18 H18C 109.5 .
H18B C18 H18C 109.5 .
C16 C19 H19A 109.5 .
C16 C19 H19B 109.5 .
H19A C19 H19B 109.5 .
C16 C19 H19C 109.5 .
H19A C19 H19C 109.5 .
H19B C19 H19C 109.5 .
C23 C20 C21 106.57(14) .
C23 C20 C22 108.85(15) .
C21 C20 C22 107.81(14) .
C23 C20 C14 112.76(13) .
C21 C20 C14 112.14(14) .
C22 C20 C14 108.56(12) .
C20 C21 H21A 109.5 .
C20 C21 H21B 109.5 .
H21A C21 H21B 109.5 .
C20 C21 H21C 109.5 .
H21A C21 H21C 109.5 .
H21B C21 H21C 109.5 .
C20 C22 H22A 109.5 .
C20 C22 H22B 109.5 .
H22A C22 H22B 109.5 .
C20 C22 H22C 109.5 .
H22A C22 H22C 109.5 .
H22B C22 H22C 109.5 .
C20 C23 H23A 109.5 .
C20 C23 H23B 109.5 .
H23A C23 H23B 109.5 .
C20 C23 H23C 109.5 .
H23A C23 H23C 109.5 .
H23B C23 H23C 109.5 .
C25 C24 C29 120.34(13) .
C25 C24 C2 120.11(13) .
C29 C24 C2 119.47(11) .
C26 C25 C24 121.46(14) .
C26 C25 H25 119.3 .
C24 C25 H25 119.3 .
C25 C26 C27 117.12(12) .
C25 C26 C30 123.18(13) .
C27 C26 C30 119.68(13) .
C26 C27 C28 124.30(14) .
C26 C27 H27 117.8 .
C28 C27 H27 117.8 .
C27 C28 C29 117.08(14) .
C27 C28 C34 121.28(13) .
C29 C28 C34 121.64(11) .
O2 C29 C24 117.83(13) .
O2 C29 C28 122.61(13) .
C24 C29 C28 119.53(11) .
C33 C30 C31 108.31(12) .
C33 C30 C32 108.48(13) .
C31 C30 C32 109.07(14) .
C33 C30 C26 111.99(13) .
C31 C30 C26 109.93(12) .
C32 C30 C26 109.00(11) .
C30 C31 H31A 109.5 .
C30 C31 H31B 109.5 .
H31A C31 H31B 109.5 .
C30 C31 H31C 109.5 .
H31A C31 H31C 109.5 .
H31B C31 H31C 109.5 .
C30 C32 H32A 109.5 .
C30 C32 H32B 109.5 .
H32A C32 H32B 109.5 .
C30 C32 H32C 109.5 .
H32A C32 H32C 109.5 .
H32B C32 H32C 109.5 .
C30 C33 H33A 109.5 .
C30 C33 H33B 109.5 .
H33A C33 H33B 109.5 .
C30 C33 H33C 109.5 .
H33A C33 H33C 109.5 .
H33B C33 H33C 109.5 .
C37 C34 C28 112.60(11) .
C37 C34 C36 106.91(13) .
C28 C34 C36 109.05(12) .
C37 C34 C35 107.70(13) .
C28 C34 C35 110.79(12) .
C36 C34 C35 109.71(11) .
C34 C35 H35A 109.5 .
C34 C35 H35B 109.5 .
H35A C35 H35B 109.5 .
C34 C35 H35C 109.5 .
H35A C35 H35C 109.5 .
H35B C35 H35C 109.5 .
C34 C36 H36A 109.5 .
C34 C36 H36B 109.5 .
H36A C36 H36B 109.5 .
C34 C36 H36C 109.5 .
H36A C36 H36C 109.5 .
H36B C36 H36C 109.5 .
C34 C37 H37A 109.5 .
C34 C37 H37B 109.5 .
H37A C37 H37B 109.5 .
C34 C37 H37C 109.5 .
H37A C37 H37C 109.5 .
H37B C37 H37C 109.5 .
O3 C38 C39 107.01(16) .
O3 C38 H38A 110.3 .
C39 C38 H38A 110.3 .
O3 C38 H38B 110.3 .
C39 C38 H38B 110.3 .
H38A C38 H38B 108.6 .
C38 C39 C40 107.13(17) .
C38 C39 H39A 110.3 .
C40 C39 H39A 110.3 .
C38 C39 H39B 110.3 .
C40 C39 H39B 110.3 .
H39A C39 H39B 108.5 .
C39 C40 C41 104.88(18) .
C39 C40 H40A 110.8 .
C41 C40 H40A 110.8 .
C39 C40 H40B 110.8 .
C41 C40 H40B 110.8 .
H40A C40 H40B 108.8 .
O3 C41 C40 104.61(13) .
O3 C41 H41A 110.8 .
C40 C41 H41A 110.8 .
O3 C41 H41B 110.8 .
C40 C41 H41B 110.8 .
H41A C41 H41B 108.9 .
Si C42 H42A 109.5 .
Si C42 H42B 109.5 .
H42A C42 H42B 109.5 .
Si C42 H42C 109.5 .
H42A C42 H42C 109.5 .
H42B C42 H42C 109.5 .
Si C43 H43A 109.5 .
Si C43 H43B 109.5 .
H43A C43 H43B 109.5 .
Si C43 H43C 109.5 .
H43A C43 H43C 109.5 .
H43B C43 H43C 109.5 .
Si C44 H44A 109.5 .
Si C44 H44B 109.5 .
H44A C44 H44B 109.5 .
Si C44 H44C 109.5 .
H44A C44 H44C 109.5 .
H44B C44 H44C 109.5 .
C53 C53 C54 110.5(4) 2_566
C53 C53 H53A 109.5 2_566
C54 C53 H53A 109.5 .
C53 C53 H53B 109.5 2_566
C54 C53 H53B 109.5 .
H53A C53 H53B 108.1 .
C55 C54 C53 119.1(3) .
C55 C54 H54A 107.5 .
C53 C54 H54A 107.5 .
C55 C54 H54B 107.5 .
C53 C54 H54B 107.5 .
H54A C54 H54B 107.0 .
C54 C55 H55A 109.5 .
C54 C55 H55B 109.5 .
H55A C55 H55B 109.5 .
C54 C55 H55C 109.5 .
H55A C55 H55C 109.5 .
H55B C55 H55C 109.5 .

loop_
_geom_bond_atom_site_label_1
_geom_bond_atom_site_label_2
_geom_bond_distance
_geom_bond_site_symmetry_2
Lu O2 2.1238(9) .
Lu O1 2.1278(10) .
Lu C3 2.3594(15) .
Lu O3 2.3595(9) .
Lu N1 2.5119(11) .
Lu N2 2.5835(11) .
Si C3 1.8348(15) .
Si C42 1.858(2) .
Si C44 1.8727(19) .
Si C43 1.8735(18) .
N1 C4 1.4849(17) .
N1 C1 1.5003(18) .
N1 C2 1.5077(15) .
N2 C5 1.482(2) .
N2 C6 1.4859(18) .
N2 C7 1.4975(19) .
O1 C15 1.3314(19) .
O2 C29 1.3392(14) .
O3 C38 1.449(2) .
O3 C41 1.4540(19) .
C1 C10 1.5110(18) .
C1 H1A 0.9700 .
C1 H1B 0.9700 .
C2 C24 1.499(2) .
C2 H2A 0.9700 .
C2 H2B 0.9700 .
C3 H3A 0.9700 .
C3 H3B 0.9700 .
C4 C5 1.5168(18) .
C4 H4A 0.9700 .
C4 H4B 0.9700 .
C5 H5A 0.9700 .
C5 H5B 0.9700 .
C6 C8 1.467(2) .
C6 H6A 0.9700 .
C6 H6B 0.9700 .
C7 C9 1.519(2) .
C7 H7A 0.9700 .
C7 H7B 0.9700 .
C8 H8A 0.9600 .
C8 H8B 0.9600 .
C8 H8C 0.9600 .
C9 H9A 0.9600 .
C9 H9B 0.9600 .
C9 H9C 0.9600 .
C10 C11 1.384(2) .
C10 C15 1.4212(18) .
C11 C12 1.3923(18) .
C11 H11 0.9300 .
C12 C13 1.3941(19) .
C12 C16 1.540(2) .
C13 C14 1.399(2) .
C13 H13 0.9300 .
C14 C15 1.4089(18) .
C14 C20 1.5465(19) .
C16 C18 1.495(3) .
C16 C19 1.497(2) .
C16 C17 1.549(3) .
C17 H17A 0.9600 .
C17 H17B 0.9600 .
C17 H17C 0.9600 .
C18 H18A 0.9600 .
C18 H18B 0.9600 .
C18 H18C 0.9600 .
C19 H19A 0.9600 .
C19 H19B 0.9600 .
C19 H19C 0.9600 .
C20 C23 1.525(3) .
C20 C21 1.536(2) .
C20 C22 1.538(2) .
C21 H21A 0.9600 .
C21 H21B 0.9600 .
C21 H21C 0.9600 .
C22 H22A 0.9600 .
C22 H22B 0.9600 .
C22 H22C 0.9600 .
C23 H23A 0.9600 .
C23 H23B 0.9600 .
C23 H23C 0.9600 .
C24 C25 1.3990(17) .
C24 C29 1.410(2) .
C25 C26 1.385(2) .
C25 H25 0.9300 .
C26 C27 1.390(2) .
C26 C30 1.5474(17) .
C27 C28 1.4050(17) .
C27 H27 0.9300 .
C28 C29 1.414(2) .
C28 C34 1.537(2) .
C30 C33 1.525(2) .
C30 C31 1.530(2) .
C30 C32 1.533(2) .
C31 H31A 0.9600 .
C31 H31B 0.9600 .
C31 H31C 0.9600 .
C32 H32A 0.9600 .
C32 H32B 0.9600 .
C32 H32C 0.9600 .
C33 H33A 0.9600 .
C33 H33B 0.9600 .
C33 H33C 0.9600 .
C34 C37 1.531(2) .
C34 C36 1.538(2) .
C34 C35 1.5407(19) .
C35 H35A 0.9600 .
C35 H35B 0.9600 .
C35 H35C 0.9600 .
C36 H36A 0.9600 .
C36 H36B 0.9600 .
C36 H36C 0.9600 .
C37 H37A 0.9600 .
C37 H37B 0.9600 .
C37 H37C 0.9600 .
C38 C39 1.463(3) .
C38 H38A 0.9700 .
C38 H38B 0.9700 .
C39 C40 1.465(3) .
C39 H39A 0.9700 .
C39 H39B 0.9700 .
C40 C41 1.477(2) .
C40 H40A 0.9700 .
C40 H40B 0.9700 .
C41 H41A 0.9700 .
C41 H41B 0.9700 .
C42 H42A 0.9600 .
C42 H42B 0.9600 .
C42 H42C 0.9600 .
C43 H43A 0.9600 .
C43 H43B 0.9600 .
C43 H43C 0.9600 .
C44 H44A 0.9600 .
C44 H44B 0.9600 .
C44 H44C 0.9600 .
C53 C53 1.320(9) 2_566
C53 C54 1.613(7) .
C53 H53A 0.9700 .
C53 H53B 0.9700 .
C54 C55 1.523(7) .
C54 H54A 0.9700 .
C54 H54B 0.9700 .
C55 H55A 0.9600 .
C55 H55B 0.9600 .
C55 H55C 0.9600 .
